data_7009419
loop_
_publ_author_name
'Alcock, Nathaniel W.'
'Barker, Philip R.'
'Haider, Johanna M.'
'Hannon, Michael J.'
'Painting, Claire L.'
'Pikramenou, Zoe'
'Plummer, Edward A.'
'Rissanen, Kari'
'Saarenketo, Pauli'

_publ_section_title
;
 Red and blue luminescent metallo-supramolecular coordination polymers
 assembled through \p--\p interactions&#x200A;&#x2020;
;
_journal_issue 9
_journal_name_full 'Journal of the Chemical Society, Dalton Transactions'
_journal_page_first 1447
_journal_paper_doi 10.1039/b000871k
_journal_year 2000
_chemical_formula_sum 'C56.5 H47.5 B2 F8 N8.5 O6 Ru'
_chemical_formula_weight 1216.22
_chemical_name_systematic
;
 ?
;
_space_group_IT_number 14
_symmetry_space_group_name_Hall '-P 2yab'
_symmetry_space_group_name_H-M 'P 1 21/a 1'
_atom_sites_solution_hydrogens geom
_atom_sites_solution_primary direct
_atom_sites_solution_secondary difmap
_audit_creation_method SHELXL-97
_cell_angle_alpha 90.00
_cell_angle_beta 93.400(10)
_cell_angle_gamma 90.00
_cell_formula_units_Z 4
_cell_length_a 15.9750(10)
_cell_length_b 16.9820(10)
_cell_length_c 20.3260(10)
_cell_measurement_temperature 173(2)
_cell_volume 5504.5(5)
_computing_structure_refinement 'SHELXL-97 (Sheldrick, 1997)'
_diffrn_ambient_temperature 173(2)
_diffrn_measured_fraction_theta_full 0.996
_diffrn_measured_fraction_theta_max 0.996
_diffrn_radiation_monochromator graphite
_diffrn_radiation_source 'fine-focus sealed tube'
_diffrn_radiation_type MoK\a
_diffrn_radiation_wavelength 0.71073
_diffrn_reflns_av_R_equivalents 0.0406
_diffrn_reflns_av_sigmaI/netI 0.0601
_diffrn_reflns_limit_h_max 20
_diffrn_reflns_limit_h_min -15
_diffrn_reflns_limit_k_max 22
_diffrn_reflns_limit_k_min -16
_diffrn_reflns_limit_l_max 22
_diffrn_reflns_limit_l_min -26
_diffrn_reflns_number 32250
_diffrn_reflns_theta_full 27.45
_diffrn_reflns_theta_max 27.45
_diffrn_reflns_theta_min 2.92
_exptl_absorpt_coefficient_mu 0.371
_exptl_absorpt_correction_T_max 0.9464
_exptl_absorpt_correction_T_min 0.9129
_exptl_crystal_density_diffrn 1.468
_exptl_crystal_density_method 'not measured'
_exptl_crystal_F_000 2480
_exptl_crystal_size_max 0.25
_exptl_crystal_size_mid 0.15
_exptl_crystal_size_min 0.15
_refine_diff_density_max 1.164
_refine_diff_density_min -0.607
_refine_diff_density_rms 0.096
_refine_ls_extinction_method none
_refine_ls_goodness_of_fit_ref 1.069
_refine_ls_hydrogen_treatment mixed
_refine_ls_matrix_type full
_refine_ls_number_parameters 751
_refine_ls_number_reflns 12528
_refine_ls_number_restraints 12
_refine_ls_restrained_S_all 1.069
_refine_ls_R_factor_all 0.0784
_refine_ls_R_factor_gt 0.0586
_refine_ls_shift/su_max 0.004
_refine_ls_shift/su_mean 0.000
_refine_ls_structure_factor_coef Fsqd
_refine_ls_weighting_details 'calc w=1/[\s^2^(Fo^2^)+(0.0809P)^2^+9.0890P] where P=(Fo^2^+2Fc^2^)/3'
_refine_ls_weighting_scheme calc
_refine_ls_wR_factor_gt 0.1566
_refine_ls_wR_factor_ref 0.1667
_reflns_number_gt 10005
_reflns_number_total 12528
_reflns_threshold_expression >2sigma(I)
_cod_data_source_file b000871k.txt
_cod_data_source_block mh009
_cod_original_formula_sum 'C56.50 H47.50 B2 F8 N8.50 O6 Ru'
_cod_database_code 7009419

loop_
_symmetry_equiv_pos_as_xyz
'x, y, z'
'-x+1/2, y+1/2, -z'
'-x, -y, -z'
'x-1/2, -y-1/2, z'

loop_
_atom_site_label
_atom_site_type_symbol
_atom_site_fract_x
_atom_site_fract_y
_atom_site_fract_z
_atom_site_U_iso_or_equiv
_atom_site_adp_type
_atom_site_occupancy
_atom_site_symmetry_multiplicity
_atom_site_calc_flag
_atom_site_refinement_flags
_atom_site_disorder_assembly
_atom_site_disorder_group
Ru1 Ru 0.987928(18) 0.480784(14) 0.241726(14) 0.02257(10) Uani 1 1 d . . .
C2A C 1.1178(2) 0.4284(2) 0.35112(19) 0.0328(8) Uani 1 1 d . . .
H2A H 1.0986 0.3763 0.3425 0.039 Uiso 1 1 calc R . .
C2B C 0.8677(2) 0.5416(2) 0.34322(19) 0.0303(8) Uani 1 1 d . . .
H2B H 0.8862 0.5929 0.3325 0.036 Uiso 1 1 calc R . .
C3A C 1.1798(3) 0.4397(2) 0.3999(2) 0.0389(9) Uani 1 1 d . . .
H3A H 1.2036 0.3963 0.4238 0.047 Uiso 1 1 calc R . .
C3B C 0.8092(3) 0.5339(2) 0.3900(2) 0.0376(9) Uani 1 1 d . . .
H3B H 0.7874 0.5791 0.4106 0.045 Uiso 1 1 calc R . .
C4A C 1.2070(3) 0.5157(2) 0.4135(2) 0.0368(9) Uani 1 1 d . . .
H4A H 1.2501 0.5251 0.4469 0.044 Uiso 1 1 calc R . .
C4B C 0.7828(3) 0.4593(2) 0.40622(19) 0.0346(8) Uani 1 1 d . . .
H4B H 0.7420 0.4526 0.4379 0.042 Uiso 1 1 calc R . .
C5A C 1.1712(2) 0.5777(2) 0.37819(18) 0.0306(8) Uani 1 1 d . . .
H5A H 1.1883 0.6303 0.3877 0.037 Uiso 1 1 calc R . .
C5B C 0.8163(2) 0.3945(2) 0.37601(17) 0.0293(8) Uani 1 1 d . . .
H5B H 0.8002 0.3428 0.3879 0.035 Uiso 1 1 calc R . .
C6A C 1.1103(2) 0.56258(19) 0.32887(17) 0.0253(7) Uani 1 1 d . . .
C6B C 0.8734(2) 0.40569(19) 0.32842(16) 0.0232(7) Uani 1 1 d . . .
C7A C 1.0685(2) 0.62418(18) 0.28739(16) 0.0218(7) Uani 1 1 d . . .
C7B C 0.9088(2) 0.34135(18) 0.29003(16) 0.0220(7) Uani 1 1 d . . .
C9A C 0.9667(2) 0.64309(18) 0.19977(16) 0.0229(7) Uani 1 1 d . . .
C9B C 0.9959(2) 0.31693(19) 0.20258(17) 0.0240(7) Uani 1 1 d . . .
C10A C 0.9801(2) 0.72390(19) 0.20165(17) 0.0253(7) Uani 1 1 d . . .
H10A H 0.9499 0.7574 0.1713 0.030 Uiso 1 1 calc R . .
C10B C 0.9760(2) 0.23741(19) 0.20302(18) 0.0267(7) Uani 1 1 d . . .
H10B H 0.9987 0.2026 0.1721 0.032 Uiso 1 1 calc R . .
C11A C 1.0384(2) 0.75567(19) 0.24853(17) 0.0245(7) Uani 1 1 d . . .
C11B C 0.9221(2) 0.20886(19) 0.24937(18) 0.0260(7) Uani 1 1 d . . .
C12A C 1.0821(2) 0.70456(19) 0.29230(17) 0.0253(7) Uani 1 1 d . . .
H12A H 1.1209 0.7249 0.3252 0.030 Uiso 1 1 calc R . .
C12B C 0.8900(2) 0.26180(19) 0.29442(17) 0.0252(7) Uani 1 1 d . . .
H12B H 0.8556 0.2434 0.3277 0.030 Uiso 1 1 calc R . .
C13A C 0.9039(2) 0.59987(19) 0.15822(16) 0.0237(7) Uani 1 1 d . . .
C13B C 1.0560(2) 0.35669(19) 0.16096(17) 0.0259(7) Uani 1 1 d . . .
C15A C 0.8429(2) 0.4774(2) 0.13492(18) 0.0301(8) Uani 1 1 d . . .
H15A H 0.8420 0.4221 0.1416 0.036 Uiso 1 1 calc R . .
C15B C 1.1232(3) 0.4744(2) 0.1392(2) 0.0407(10) Uani 1 1 d . . .
H15B H 1.1308 0.5291 0.1471 0.049 Uiso 1 1 calc R . .
C16A C 0.7845(3) 0.5103(2) 0.09042(19) 0.0372(9) Uani 1 1 d . . .
H16A H 0.7432 0.4783 0.0680 0.045 Uiso 1 1 calc R . .
C16B C 1.1714(3) 0.4384(3) 0.0941(2) 0.0523(12) Uani 1 1 d . . .
H16B H 1.2116 0.4677 0.0717 0.063 Uiso 1 1 calc R . .
C17A C 0.7870(3) 0.5904(2) 0.07899(18) 0.0345(8) Uani 1 1 d . . .
H17A H 0.7475 0.6142 0.0483 0.041 Uiso 1 1 calc R . .
C17B C 1.1605(3) 0.3593(3) 0.0817(2) 0.0480(11) Uani 1 1 d . . .
H17B H 1.1930 0.3333 0.0507 0.058 Uiso 1 1 calc R . .
C18A C 0.8476(2) 0.6358(2) 0.11268(18) 0.0298(8) Uani 1 1 d . . .
H18A H 0.8508 0.6908 0.1048 0.036 Uiso 1 1 calc R . .
C18B C 1.1014(3) 0.3182(2) 0.11507(19) 0.0357(9) Uani 1 1 d . . .
H18B H 1.0922 0.2638 0.1064 0.043 Uiso 1 1 calc R . .
C19A C 1.0559(2) 0.84131(19) 0.25271(18) 0.0270(7) Uani 1 1 d . . .
C19B C 0.8982(2) 0.12453(19) 0.25094(19) 0.0289(8) Uani 1 1 d . . .
C20A C 1.0561(2) 0.8880(2) 0.19650(19) 0.0321(8) Uani 1 1 d . . .
H20A H 1.0410 0.8654 0.1547 0.038 Uiso 1 1 calc R . .
C20B C 0.8870(3) 0.0866(2) 0.3104(2) 0.0353(9) Uani 1 1 d . . .
H20B H 0.8938 0.1152 0.3506 0.042 Uiso 1 1 calc R . .
C21A C 1.0780(3) 0.9669(2) 0.2005(2) 0.0335(8) Uani 1 1 d . . .
H21A H 1.0788 0.9974 0.1613 0.040 Uiso 1 1 calc R . .
C21B C 0.8659(3) 0.0075(2) 0.3115(2) 0.0366(9) Uani 1 1 d . . .
H21B H 0.8601 -0.0177 0.3527 0.044 Uiso 1 1 calc R . .
C22A C 1.0987(2) 1.0019(2) 0.2614(2) 0.0306(8) Uani 1 1 d . . .
C22B C 0.8531(2) -0.0361(2) 0.2537(2) 0.0334(9) Uani 1 1 d . . .
C23A C 1.0959(2) 0.9555(2) 0.31772(19) 0.0330(8) Uani 1 1 d . . .
H23A H 1.1082 0.9786 0.3598 0.040 Uiso 1 1 calc R . .
C23B C 0.8640(3) 0.0020(2) 0.1944(2) 0.0353(9) Uani 1 1 d . . .
H23B H 0.8561 -0.0264 0.1542 0.042 Uiso 1 1 calc R . .
C24A C 1.0755(2) 0.8765(2) 0.31356(19) 0.0318(8) Uani 1 1 d . . .
H24A H 1.0749 0.8459 0.3526 0.038 Uiso 1 1 calc R . .
C24B C 0.8863(3) 0.0813(2) 0.1929(2) 0.0336(8) Uani 1 1 d . . .
H24B H 0.8935 0.1062 0.1517 0.040 Uiso 1 1 calc R . .
C25A C 1.1253(2) 1.0860(2) 0.2662(2) 0.0315(8) Uani 1 1 d . . .
C25B C 0.8265(2) -0.1206(2) 0.2559(2) 0.0342(9) Uani 1 1 d . . .
C26A C 1.1694(3) 1.1206(2) 0.2171(2) 0.0374(9) Uani 1 1 d . . .
H26A H 1.1804 1.0911 0.1788 0.045 Uiso 1 1 calc R . .
C26B C 0.8467(3) -0.1669(2) 0.3113(2) 0.0398(10) Uani 1 1 d . . .
H26B H 0.8794 -0.1450 0.3474 0.048 Uiso 1 1 calc R . .
C27A C 1.1977(3) 1.1977(2) 0.2230(2) 0.0422(10) Uani 1 1 d . . .
H27A H 1.2283 1.2202 0.1890 0.051 Uiso 1 1 calc R . .
C27B C 0.8199(3) -0.2445(2) 0.3146(2) 0.0433(11) Uani 1 1 d . . .
H27B H 0.8337 -0.2751 0.3528 0.052 Uiso 1 1 calc R . .
C28A C 1.1820(3) 1.2417(2) 0.2776(2) 0.0430(10) Uani 1 1 d . . .
H28A H 1.2017 1.2943 0.2814 0.052 Uiso 1 1 calc R . .
C28B C 0.7728(3) -0.2775(2) 0.2618(2) 0.0437(11) Uani 1 1 d . . .
H28B H 0.7543 -0.3305 0.2636 0.052 Uiso 1 1 calc R . .
C29A C 1.1373(3) 1.2090(2) 0.3270(2) 0.0406(10) Uani 1 1 d . . .
H29A H 1.1259 1.2393 0.3647 0.049 Uiso 1 1 calc R . .
C29B C 0.7534(3) -0.2324(2) 0.2070(2) 0.0426(10) Uani 1 1 d . . .
H29B H 0.7211 -0.2546 0.1709 0.051 Uiso 1 1 calc R . .
C30A C 1.1091(2) 1.1314(2) 0.3212(2) 0.0348(9) Uani 1 1 d . . .
H30A H 1.0783 1.1092 0.3552 0.042 Uiso 1 1 calc R . .
C30B C 0.7802(2) -0.1552(2) 0.2036(2) 0.0377(9) Uani 1 1 d . . .
H30B H 0.7667 -0.1253 0.1649 0.045 Uiso 1 1 calc R . .
N1A N 1.08275(19) 0.48734(16) 0.31498(14) 0.0258(6) Uani 1 1 d . . .
N1B N 0.89993(18) 0.47978(15) 0.31207(14) 0.0238(6) Uani 1 1 d . . .
N8A N 1.01199(17) 0.59513(16) 0.24178(13) 0.0219(6) Uani 1 1 d . . .
N8B N 0.96121(18) 0.36713(15) 0.24473(13) 0.0222(6) Uani 1 1 d . . .
N14A N 0.90127(19) 0.52022(16) 0.16930(14) 0.0247(6) Uani 1 1 d . . .
N14B N 1.06608(19) 0.43574(16) 0.17254(14) 0.0281(6) Uani 1 1 d . . .
B1 B 0.3335(5) 0.6566(3) 0.0192(3) 0.0586(16) Uani 1 1 d . . .
B2 B 0.2626(4) 0.2603(3) 0.5063(3) 0.0528(14) Uani 1 1 d . . .
F1 F 0.3023(3) 0.58640(19) 0.04055(15) 0.0936(13) Uani 1 1 d . . .
F2 F 0.3454(3) 0.6505(2) -0.04650(18) 0.1104(16) Uani 1 1 d . . .
F3 F 0.2762(3) 0.7166(2) 0.0296(2) 0.0925(12) Uani 1 1 d . . .
F4 F 0.4055(2) 0.6753(3) 0.0559(2) 0.1046(14) Uani 1 1 d . . .
F5 F 0.2356(3) 0.18145(18) 0.50370(18) 0.0892(12) Uani 1 1 d . . .
F6 F 0.1959(2) 0.30579(19) 0.51593(16) 0.0746(9) Uani 1 1 d . . .
F7 F 0.2990(2) 0.28066(17) 0.44692(13) 0.0632(8) Uani 1 1 d . . .
F8 F 0.3218(3) 0.2659(3) 0.55820(17) 0.0967(13) Uani 1 1 d . . .
C40 C 0.5282(4) 0.5338(5) -0.0073(3) 0.098(2) Uani 0.50 1 d P . 5
H40A H 0.5634 0.5468 0.0323 0.148 Uiso 0.50 1 calc PR . 5
H40B H 0.4941 0.5796 -0.0208 0.148 Uiso 0.50 1 calc PR . 5
H40C H 0.5639 0.5191 -0.0429 0.148 Uiso 0.50 1 calc PR . 5
N41 N 0.5282(4) 0.5338(5) -0.0073(3) 0.098(2) Uani 0.50 1 d P . .
O42 O 0.5851(6) 0.5654(6) 0.0369(5) 0.086(3) Uani 0.50 1 d P . .
O43 O 0.5199(9) 0.5772(8) -0.0618(4) 0.116(4) Uani 0.50 1 d P . .
C50A C 1.0114(15) 0.2214(8) 0.5064(11) 0.159(9) Uiso 0.50 1 d PD A 1
H50A H 0.9551 0.1983 0.5033 0.239 Uiso 0.50 1 calc PR A 1
H50B H 1.0414 0.2038 0.5472 0.239 Uiso 0.50 1 calc PR A 1
H50C H 1.0421 0.2045 0.4685 0.239 Uiso 0.50 1 calc PR A 1
N51A N 1.0048(7) 0.3069(6) 0.5066(4) 0.079(2) Uiso 0.50 1 d PD A 1
O52A O 1.0006(5) 0.3341(5) 0.4518(4) 0.149(2) Uiso 0.50 1 d PD A 1
O53A O 1.0087(5) 0.3402(5) 0.5588(4) 0.157(3) Uiso 0.50 1 d PD A 1
C50B C 0.9979(12) 0.4537(7) 0.4998(9) 0.125(6) Uiso 0.50 1 d PD B 2
H50D H 0.9852 0.4757 0.5426 0.187 Uiso 0.50 1 calc PR B 2
H50E H 0.9545 0.4700 0.4664 0.187 Uiso 0.50 1 calc PR B 2
H50F H 1.0526 0.4730 0.4874 0.187 Uiso 0.50 1 calc PR B 2
N51B N 0.9997(7) 0.3700(6) 0.5039(4) 0.079(2) Uiso 0.50 1 d PD B 2
O52B O 1.0006(5) 0.3341(5) 0.4518(4) 0.149(2) Uiso 0.50 1 d PD B 2
O53B O 1.0087(5) 0.3402(5) 0.5588(4) 0.157(3) Uiso 0.50 1 d PD B 2
O60 O 0.531(2) 0.414(2) 0.5050(7) 0.196(13) Uani 0.33 1 d P . .
O61 O 0.5738(16) 0.490(3) 0.4912(11) 0.212(18) Uani 0.33 1 d P . .
O62 O 0.5000 0.5000 0.5000 0.172(19) Uani 0.33 2 d SP . .
O70A O 0.1328(11) 0.7164(10) -0.0798(9) 0.168(4) Uiso 0.50 1 d PD C 3
N71A N 0.1048(13) 0.7485(11) -0.0332(9) 0.143(7) Uiso 0.50 1 d PD C 3
O72A O 0.1224(12) 0.8182(11) -0.0277(9) 0.179(6) Uiso 0.50 1 d PD C 3
C73A C 0.0796(17) 0.7248(18) 0.0317(10) 0.150(8) Uiso 0.50 1 d PD C 3
H73A H 0.0901 0.7681 0.0629 0.226 Uiso 0.50 1 calc PR C 3
H73B H 0.1120 0.6785 0.0467 0.226 Uiso 0.50 1 calc PR C 3
H73C H 0.0197 0.7118 0.0290 0.226 Uiso 0.50 1 calc PR C 3
O70B O 0.0735(11) 0.6192(10) -0.0190(8) 0.168(4) Uiso 0.50 1 d PD D 4
N71B N 0.0799(9) 0.6740(8) 0.0187(8) 0.101(4) Uiso 0.50 1 d PD D 4
O72B O 0.0775(17) 0.6468(15) 0.0740(9) 0.264(11) Uiso 0.50 1 d PD D 4
C73B C 0.0906(11) 0.7569(7) 0.0046(10) 0.090(4) Uiso 0.50 1 d PD D 4
H73D H 0.0357 0.7809 -0.0060 0.135 Uiso 0.50 1 calc PR D 4
H73E H 0.1258 0.7628 -0.0330 0.135 Uiso 0.50 1 calc PR D 4
H73F H 0.1176 0.7830 0.0433 0.135 Uiso 0.50 1 calc PR D 4
O80 O -0.004(4) 0.5025(14) -0.007(3) 0.168(14) Uiso 0.17 1 d PR . .

loop_
_atom_site_aniso_label
_atom_site_aniso_U_11
_atom_site_aniso_U_22
_atom_site_aniso_U_33
_atom_site_aniso_U_23
_atom_site_aniso_U_13
_atom_site_aniso_U_12
Ru1 0.02905(16) 0.01221(14) 0.02661(15) 0.00108(10) 0.00296(11) -0.00137(10)
C2A 0.040(2) 0.0195(17) 0.039(2) 0.0082(15) 0.0035(17) 0.0057(15)
C2B 0.038(2) 0.0159(16) 0.038(2) -0.0023(14) 0.0051(16) 0.0003(14)
C3A 0.048(2) 0.030(2) 0.038(2) 0.0118(17) -0.0014(18) 0.0092(17)
C3B 0.048(2) 0.0260(19) 0.040(2) -0.0090(16) 0.0102(19) 0.0052(16)
C4A 0.036(2) 0.040(2) 0.034(2) 0.0050(17) -0.0033(17) 0.0054(17)
C4B 0.038(2) 0.036(2) 0.0317(19) -0.0048(16) 0.0101(17) -0.0027(16)
C5A 0.034(2) 0.0288(19) 0.0287(18) -0.0023(14) 0.0018(15) -0.0010(15)
C5B 0.037(2) 0.0211(17) 0.0301(18) -0.0003(14) 0.0012(15) -0.0041(14)
C6A 0.0307(18) 0.0185(16) 0.0275(17) 0.0004(13) 0.0074(14) 0.0007(13)
C6B 0.0276(17) 0.0161(15) 0.0255(16) -0.0006(12) -0.0007(14) -0.0019(13)
C7A 0.0237(17) 0.0178(15) 0.0240(16) 0.0010(12) 0.0023(13) 0.0006(12)
C7B 0.0249(17) 0.0162(15) 0.0247(16) 0.0014(12) 0.0004(13) -0.0003(12)
C9A 0.0258(17) 0.0164(15) 0.0267(16) 0.0001(13) 0.0033(14) -0.0023(12)
C9B 0.0275(17) 0.0166(15) 0.0278(17) 0.0020(13) 0.0019(14) 0.0019(12)
C10A 0.0291(18) 0.0177(16) 0.0293(18) 0.0029(13) 0.0027(14) 0.0013(13)
C10B 0.0316(19) 0.0161(16) 0.0328(18) -0.0032(13) 0.0047(15) 0.0013(13)
C11A 0.0272(18) 0.0157(15) 0.0311(17) 0.0001(13) 0.0058(14) -0.0011(13)
C11B 0.0284(18) 0.0146(15) 0.0351(19) 0.0012(13) 0.0012(15) -0.0002(13)
C12A 0.0278(18) 0.0186(16) 0.0293(17) -0.0018(13) 0.0014(14) -0.0024(13)
C12B 0.0278(18) 0.0164(15) 0.0316(18) 0.0025(13) 0.0033(14) -0.0011(13)
C13A 0.0277(18) 0.0182(16) 0.0255(16) 0.0005(13) 0.0044(14) -0.0034(13)
C13B 0.0302(18) 0.0176(16) 0.0300(17) 0.0018(13) 0.0036(15) -0.0019(13)
C15A 0.039(2) 0.0210(17) 0.0297(18) -0.0007(14) 0.0000(16) -0.0082(15)
C15B 0.052(3) 0.027(2) 0.045(2) 0.0011(17) 0.018(2) -0.0109(17)
C16A 0.042(2) 0.038(2) 0.031(2) -0.0023(16) -0.0047(17) -0.0131(17)
C16B 0.065(3) 0.039(2) 0.057(3) 0.002(2) 0.034(2) -0.012(2)
C17A 0.037(2) 0.037(2) 0.0281(18) 0.0039(16) -0.0052(16) -0.0026(16)
C17B 0.060(3) 0.037(2) 0.051(3) -0.0030(19) 0.029(2) -0.002(2)
C18A 0.035(2) 0.0240(17) 0.0306(18) 0.0054(14) 0.0009(15) -0.0011(14)
C18B 0.046(2) 0.0246(19) 0.038(2) -0.0020(15) 0.0149(18) -0.0009(16)
C19A 0.0264(18) 0.0157(16) 0.0387(19) -0.0005(14) 0.0021(15) 0.0005(13)
C19B 0.0305(19) 0.0144(16) 0.042(2) 0.0003(14) 0.0075(16) -0.0016(13)
C20A 0.041(2) 0.0192(17) 0.0352(19) -0.0011(14) -0.0015(17) -0.0027(15)
C20B 0.049(2) 0.0168(17) 0.041(2) -0.0012(15) 0.0123(18) -0.0007(15)
C21A 0.041(2) 0.0186(17) 0.040(2) 0.0069(15) 0.0000(17) -0.0024(15)
C21B 0.051(2) 0.0187(17) 0.042(2) 0.0035(15) 0.0158(19) -0.0049(16)
C22A 0.032(2) 0.0142(15) 0.046(2) -0.0018(14) -0.0007(17) -0.0003(13)
C22B 0.035(2) 0.0161(16) 0.050(2) 0.0003(15) 0.0122(18) -0.0004(14)
C23A 0.040(2) 0.0200(17) 0.038(2) -0.0053(15) -0.0010(17) -0.0036(15)
C23B 0.044(2) 0.0184(17) 0.044(2) -0.0019(15) 0.0053(18) -0.0066(15)
C24A 0.042(2) 0.0185(17) 0.0348(19) 0.0005(14) 0.0049(17) -0.0021(15)
C24B 0.042(2) 0.0167(17) 0.042(2) 0.0017(15) 0.0046(18) -0.0027(15)
C25A 0.0283(19) 0.0156(16) 0.050(2) 0.0008(15) -0.0046(17) -0.0006(13)
C25B 0.034(2) 0.0181(17) 0.053(2) -0.0016(16) 0.0200(18) -0.0017(14)
C26A 0.036(2) 0.0229(18) 0.053(2) -0.0003(17) 0.0022(18) -0.0010(15)
C26B 0.046(2) 0.0212(18) 0.054(2) -0.0011(17) 0.018(2) -0.0008(16)
C27A 0.035(2) 0.0221(18) 0.070(3) 0.0107(19) 0.002(2) -0.0044(16)
C27B 0.049(3) 0.0192(18) 0.065(3) 0.0070(18) 0.027(2) 0.0046(17)
C28A 0.038(2) 0.0166(18) 0.073(3) -0.0015(19) -0.009(2) -0.0025(15)
C28B 0.040(2) 0.0179(17) 0.075(3) 0.0002(19) 0.025(2) -0.0042(16)
C29A 0.038(2) 0.0200(18) 0.062(3) -0.0055(18) -0.011(2) 0.0026(16)
C29B 0.036(2) 0.0235(19) 0.070(3) -0.0068(19) 0.017(2) -0.0043(16)
C30A 0.036(2) 0.0185(17) 0.048(2) -0.0007(15) -0.0059(18) 0.0002(14)
C30B 0.035(2) 0.0218(18) 0.058(3) -0.0017(17) 0.0144(19) -0.0017(15)
N1A 0.0316(16) 0.0169(14) 0.0295(15) 0.0015(11) 0.0061(13) 0.0015(11)
N1B 0.0292(15) 0.0162(13) 0.0260(14) -0.0005(11) 0.0018(12) 0.0018(11)
N8A 0.0255(14) 0.0151(13) 0.0253(14) 0.0014(10) 0.0046(12) 0.0005(10)
N8B 0.0277(15) 0.0139(13) 0.0249(14) 0.0002(10) 0.0012(12) -0.0006(11)
N14A 0.0297(15) 0.0173(14) 0.0272(14) 0.0016(11) 0.0023(12) -0.0025(11)
N14B 0.0353(17) 0.0194(14) 0.0300(15) 0.0024(12) 0.0059(13) -0.0032(12)
B1 0.090(5) 0.029(3) 0.055(3) -0.011(2) -0.006(3) -0.011(3)
B2 0.077(4) 0.042(3) 0.038(3) -0.001(2) -0.002(3) 0.022(3)
F1 0.178(4) 0.0459(18) 0.0548(18) 0.0036(14) -0.009(2) -0.032(2)
F2 0.210(5) 0.061(2) 0.062(2) -0.0017(17) 0.028(3) -0.037(3)
F3 0.092(3) 0.057(2) 0.126(3) -0.019(2) -0.020(2) 0.0095(18)
F4 0.074(2) 0.112(3) 0.127(3) -0.053(3) -0.009(2) 0.000(2)
F5 0.149(4) 0.0421(18) 0.077(2) -0.0019(16) 0.012(2) 0.0046(19)
F6 0.093(2) 0.0570(19) 0.076(2) 0.0137(16) 0.0239(19) 0.0230(17)
F7 0.096(2) 0.0491(16) 0.0458(15) -0.0017(12) 0.0110(15) 0.0194(15)
F8 0.106(3) 0.120(3) 0.060(2) 0.022(2) -0.028(2) -0.025(2)
C40 0.077(4) 0.149(7) 0.071(4) -0.002(4) 0.013(3) 0.006(4)
N41 0.077(4) 0.149(7) 0.071(4) -0.002(4) 0.013(3) 0.006(4)
O42 0.067(5) 0.090(7) 0.099(7) -0.030(5) -0.016(5) -0.002(5)
O43 0.154(10) 0.147(11) 0.049(5) 0.004(6) 0.020(6) -0.030(8)
O60 0.31(3) 0.26(3) 0.023(7) 0.029(12) 0.048(12) 0.10(3)
O61 0.114(18) 0.45(5) 0.075(13) 0.14(2) 0.015(12) -0.01(2)
O62 0.31(6) 0.18(3) 0.043(13) 0.006(18) 0.09(3) -0.04(4)

loop_
_atom_type_symbol
_atom_type_description
_atom_type_scat_dispersion_real
_atom_type_scat_dispersion_imag
_atom_type_scat_source
C C 0.0033 0.0016 'International Tables Vol C Tables 4.2.6.8 and 6.1.1.4'
H H 0.0000 0.0000 'International Tables Vol C Tables 4.2.6.8 and 6.1.1.4'
N N 0.0061 0.0033 'International Tables Vol C Tables 4.2.6.8 and 6.1.1.4'
Ru Ru -1.2594 0.8363 'International Tables Vol C Tables 4.2.6.8 and 6.1.1.4'
F F 0.0171 0.0103 'International Tables Vol C Tables 4.2.6.8 and 6.1.1.4'
B B 0.0013 0.0007 'International Tables Vol C Tables 4.2.6.8 and 6.1.1.4'
O O 0.0106 0.0060 'International Tables Vol C Tables 4.2.6.8 and 6.1.1.4'

loop_
_geom_angle_atom_site_label_1
_geom_angle_atom_site_label_2
_geom_angle_atom_site_label_3
_geom_angle
_geom_angle_site_symmetry_1
_geom_angle_site_symmetry_3
_geom_angle_publ_flag
N8B Ru1 N8A 177.74(11) . . ?
N8B Ru1 N1A 100.42(11) . . ?
N8A Ru1 N1A 79.19(11) . . ?
N8B Ru1 N1B 79.25(11) . . ?
N8A Ru1 N1B 98.51(11) . . ?
N1A Ru1 N1B 90.09(11) . . ?
N8B Ru1 N14A 101.60(11) . . ?
N8A Ru1 N14A 78.74(11) . . ?
N1A Ru1 N14A 157.92(11) . . ?
N1B Ru1 N14A 92.35(11) . . ?
N8B Ru1 N14B 78.55(11) . . ?
N8A Ru1 N14B 103.69(11) . . ?
N1A Ru1 N14B 93.63(12) . . ?
N1B Ru1 N14B 157.80(11) . . ?
N14A Ru1 N14B 92.35(12) . . ?
N1A C2A C3A 123.4(3) . . ?
N1B C2B C3B 123.1(3) . . ?
C2A C3A C4A 118.6(3) . . ?
C2B C3B C4B 118.8(3) . . ?
C5A C4A C3A 119.5(4) . . ?
C3B C4B C5B 119.4(4) . . ?
C4A C5A C6A 119.2(4) . . ?
C6B C5B C4B 119.4(3) . . ?
N1A C6A C5A 121.7(3) . . ?
N1A C6A C7A 114.4(3) . . ?
C5A C6A C7A 123.9(3) . . ?
N1B C6B C5B 121.4(3) . . ?
N1B C6B C7B 114.6(3) . . ?
C5B C6B C7B 124.0(3) . . ?
N8A C7A C12A 120.4(3) . . ?
N8A C7A C6A 113.2(3) . . ?
C12A C7A C6A 126.4(3) . . ?
N8B C7B C12B 120.3(3) . . ?
N8B C7B C6B 113.1(3) . . ?
C12B C7B C6B 126.5(3) . . ?
N8A C9A C10A 120.0(3) . . ?
N8A C9A C13A 112.5(3) . . ?
C10A C9A C13A 127.5(3) . . ?
N8B C9B C10B 120.5(3) . . ?
N8B C9B C13B 112.3(3) . . ?
C10B C9B C13B 127.2(3) . . ?
C9A C10A C11A 119.6(3) . . ?
C9B C10B C11B 119.5(3) . . ?
C12A C11A C10A 118.7(3) . . ?
C12A C11A C19A 119.1(3) . . ?
C10A C11A C19A 122.2(3) . . ?
C10B C11B C12B 118.7(3) . . ?
C10B C11B C19B 121.2(3) . . ?
C12B C11B C19B 120.0(3) . . ?
C7A C12A C11A 119.7(3) . . ?
C7B C12B C11B 119.5(3) . . ?
N14A C13A C18A 121.1(3) . . ?
N14A C13A C9A 115.1(3) . . ?
C18A C13A C9A 123.7(3) . . ?
N14B C13B C18B 121.3(3) . . ?
N14B C13B C9B 115.0(3) . . ?
C18B C13B C9B 123.7(3) . . ?
N14A C15A C16A 122.9(3) . . ?
N14B C15B C16B 123.0(4) . . ?
C15A C16A C17A 119.0(4) . . ?
C15B C16B C17B 119.1(4) . . ?
C16A C17A C18A 119.4(4) . . ?
C16B C17B C18B 119.1(4) . . ?
C17A C18A C13A 119.3(3) . . ?
C13B C18B C17B 119.5(4) . . ?
C20A C19A C24A 118.3(3) . . ?
C20A C19A C11A 121.4(3) . . ?
C24A C19A C11A 120.3(3) . . ?
C20B C19B C24B 118.4(3) . . ?
C20B C19B C11B 120.8(3) . . ?
C24B C19B C11B 120.8(3) . . ?
C21A C20A C19A 121.1(3) . . ?
C21B C20B C19B 120.4(4) . . ?
C20A C21A C22A 120.6(4) . . ?
C20B C21B C22B 121.8(4) . . ?
C23A C22A C21A 118.1(3) . . ?
C23A C22A C25A 120.7(3) . . ?
C21A C22A C25A 121.2(3) . . ?
C23B C22B C21B 117.7(3) . . ?
C23B C22B C25B 121.5(4) . . ?
C21B C22B C25B 120.8(4) . . ?
C24A C23A C22A 121.2(4) . . ?
C22B C23B C24B 121.0(4) . . ?
C23A C24A C19A 120.7(3) . . ?
C19B C24B C23B 120.8(4) . . ?
C26A C25A C30A 118.0(3) . . ?
C26A C25A C22A 120.9(4) . . ?
C30A C25A C22A 121.1(4) . . ?
C30B C25B C26B 117.8(3) . . ?
C30B C25B C22B 121.5(4) . . ?
C26B C25B C22B 120.7(4) . . ?
C25A C26A C27A 120.9(4) . . ?
C27B C26B C25B 121.1(4) . . ?
C28A C27A C26A 120.5(4) . . ?
C26B C27B C28B 119.9(4) . . ?
C27A C28A C29A 119.8(4) . . ?
C29B C28B C27B 119.2(4) . . ?
C28A C29A C30A 119.7(4) . . ?
C28B C29B C30B 121.0(4) . . ?
C25A C30A C29A 121.0(4) . . ?
C29B C30B C25B 121.0(4) . . ?
C2A N1A C6A 117.5(3) . . ?
C2A N1A Ru1 128.2(3) . . ?
C6A N1A Ru1 114.2(2) . . ?
C2B N1B C6B 117.9(3) . . ?
C2B N1B Ru1 128.0(2) . . ?
C6B N1B Ru1 114.1(2) . . ?
C7A N8A C9A 121.5(3) . . ?
C7A N8A Ru1 118.8(2) . . ?
C9A N8A Ru1 119.5(2) . . ?
C9B N8B C7B 121.4(3) . . ?
C9B N8B Ru1 119.9(2) . . ?
C7B N8B Ru1 118.7(2) . . ?
C15A N14A C13A 118.3(3) . . ?
C15A N14A Ru1 127.4(2) . . ?
C13A N14A Ru1 114.2(2) . . ?
C15B N14B C13B 118.0(3) . . ?
C15B N14B Ru1 128.0(3) . . ?
C13B N14B Ru1 114.0(2) . . ?
F2 B1 F4 112.8(6) . . ?
F2 B1 F1 108.4(4) . . ?
F4 B1 F1 109.8(5) . . ?
F2 B1 F3 109.6(5) . . ?
F4 B1 F3 106.7(4) . . ?
F1 B1 F3 109.5(6) . . ?
F6 B2 F8 111.4(4) . . ?
F6 B2 F5 108.0(5) . . ?
F8 B2 F5 106.9(4) . . ?
F6 B2 F7 110.8(4) . . ?
F8 B2 F7 109.8(5) . . ?
F5 B2 F7 109.9(4) . . ?
O53A N51A O52A 129.4(10) . . ?
O53A N51A C50A 118.2(12) . . ?
O52A N51A C50A 112.3(12) . . ?
O61 O60 O62 46.8(18) . . ?
O62 O61 O60 68.8(16) . . ?
O61 O62 O61 180.000(5) . 3_666 ?
O61 O62 O60 116(2) . 3_666 ?
O61 O62 O60 64(2) 3_666 3_666 ?
O61 O62 O60 64(2) . . ?
O61 O62 O60 116(2) 3_666 . ?
O60 O62 O60 180.000(9) 3_666 . ?
O70A N71A O72A 115(2) . . ?
O70A N71A C73A 136(2) . . ?
O72A N71A C73A 105(2) . . ?
O70B N71B O72B 106.7(18) . . ?
O70B N71B C73B 129.1(17) . . ?
O72B N71B C73B 124(2) . . ?

loop_
_geom_bond_atom_site_label_1
_geom_bond_atom_site_label_2
_geom_bond_distance
_geom_bond_site_symmetry_2
_geom_bond_publ_flag
Ru1 N8B 1.978(3) . ?
Ru1 N8A 1.980(3) . ?
Ru1 N1A 2.063(3) . ?
Ru1 N1B 2.064(3) . ?
Ru1 N14A 2.071(3) . ?
Ru1 N14B 2.081(3) . ?
C2A N1A 1.343(4) . ?
C2A C3A 1.373(6) . ?
C2B N1B 1.344(4) . ?
C2B C3B 1.378(5) . ?
C3A C4A 1.384(6) . ?
C3B C4B 1.381(5) . ?
C4A C5A 1.380(5) . ?
C4B C5B 1.383(5) . ?
C5A C6A 1.380(5) . ?
C5B C6B 1.381(5) . ?
C6A N1A 1.375(4) . ?
C6A C7A 1.478(5) . ?
C6B N1B 1.375(4) . ?
C6B C7B 1.475(4) . ?
C7A N8A 1.348(4) . ?
C7A C12A 1.385(5) . ?
C7B N8B 1.353(4) . ?
C7B C12B 1.388(4) . ?
C9A N8A 1.357(4) . ?
C9A C10A 1.389(5) . ?
C9A C13A 1.469(5) . ?
C9B N8B 1.351(4) . ?
C9B C10B 1.388(5) . ?
C9B C13B 1.480(5) . ?
C10A C11A 1.400(5) . ?
C10B C11B 1.400(5) . ?
C11A C12A 1.399(5) . ?
C11A C19A 1.482(4) . ?
C11B C12B 1.402(5) . ?
C11B C19B 1.483(4) . ?
C13A N14A 1.372(4) . ?
C13A C18A 1.392(5) . ?
C13B N14B 1.371(4) . ?
C13B C18B 1.380(5) . ?
C15A N14A 1.345(5) . ?
C15A C16A 1.379(6) . ?
C15B N14B 1.340(5) . ?
C15B C16B 1.375(6) . ?
C16A C17A 1.381(5) . ?
C16B C17B 1.375(6) . ?
C17A C18A 1.387(5) . ?
C17B C18B 1.383(6) . ?
C19A C20A 1.391(5) . ?
C19A C24A 1.393(5) . ?
C19B C20B 1.391(5) . ?
C19B C24B 1.393(5) . ?
C20A C21A 1.386(5) . ?
C20B C21B 1.386(5) . ?
C21A C22A 1.396(6) . ?
C21B C22B 1.393(6) . ?
C22A C23A 1.393(5) . ?
C22A C25A 1.492(5) . ?
C22B C23B 1.389(6) . ?
C22B C25B 1.497(5) . ?
C23A C24A 1.381(5) . ?
C23B C24B 1.395(5) . ?
C25A C26A 1.386(6) . ?
C25A C30A 1.395(6) . ?
C25B C30B 1.389(6) . ?
C25B C26B 1.396(6) . ?
C26A C27A 1.388(5) . ?
C26B C27B 1.389(5) . ?
C27A C28A 1.374(6) . ?
C27B C28B 1.391(7) . ?
C28A C29A 1.381(6) . ?
C28B C29B 1.371(7) . ?
C29A C30A 1.396(5) . ?
C29B C30B 1.383(5) . ?
B1 F2 1.365(7) . ?
B1 F4 1.370(7) . ?
B1 F1 1.373(6) . ?
B1 F3 1.393(7) . ?
B2 F6 1.340(6) . ?
B2 F8 1.376(7) . ?
B2 F5 1.408(7) . ?
B2 F7 1.414(6) . ?
C40 N41 1.499(15) 3_665 ?
C50A N51A 1.456(9) . ?
N51A O53A 1.201(8) . ?
N51A O52A 1.204(8) . ?
C50B N51B 1.424(9) . ?
O60 O61 1.50(5) . ?
O60 O62 1.55(3) . ?
O61 O62 1.21(3) . ?
O62 O61 1.21(3) 3_666 ?
O62 O60 1.55(3) 3_666 ?
O70A N71A 1.201(9) . ?
N71A O72A 1.220(9) . ?
N71A C73A 1.459(10) . ?
O70B N71B 1.206(9) . ?
N71B O72B 1.219(10) . ?
N71B C73B 1.448(9) . ?

loop_
_geom_torsion_atom_site_label_1
_geom_torsion_atom_site_label_2
_geom_torsion_atom_site_label_3
_geom_torsion_atom_site_label_4
_geom_torsion
_geom_torsion_site_symmetry_1
_geom_torsion_site_symmetry_2
_geom_torsion_site_symmetry_3
_geom_torsion_site_symmetry_4
_geom_torsion_publ_flag
N1A C2A C3A C4A 1.1(6) . . . . ?
N1B C2B C3B C4B 0.7(6) . . . . ?
C2A C3A C4A C5A 0.3(6) . . . . ?
C2B C3B C4B C5B 0.8(6) . . . . ?
C3A C4A C5A C6A -1.5(6) . . . . ?
C3B C4B C5B C6B -2.3(6) . . . . ?
C4A C5A C6A N1A 1.6(5) . . . . ?
C4A C5A C6A C7A -179.2(3) . . . . ?
C4B C5B C6B N1B 2.3(5) . . . . ?
C4B C5B C6B C7B -175.9(3) . . . . ?
N1A C6A C7A N8A -1.7(4) . . . . ?
C5A C6A C7A N8A 179.0(3) . . . . ?
N1A C6A C7A C12A 177.8(3) . . . . ?
C5A C6A C7A C12A -1.5(6) . . . . ?
N1B C6B C7B N8B -0.5(4) . . . . ?
C5B C6B C7B N8B 177.8(3) . . . . ?
N1B C6B C7B C12B -177.0(3) . . . . ?
C5B C6B C7B C12B 1.3(6) . . . . ?
N8A C9A C10A C11A -2.2(5) . . . . ?
C13A C9A C10A C11A 174.6(3) . . . . ?
N8B C9B C10B C11B -2.6(5) . . . . ?
C13B C9B C10B C11B 175.2(3) . . . . ?
C9A C10A C11A C12A 0.3(5) . . . . ?
C9A C10A C11A C19A 179.6(3) . . . . ?
C9B C10B C11B C12B -0.3(5) . . . . ?
C9B C10B C11B C19B 179.1(3) . . . . ?
N8A C7A C12A C11A -1.6(5) . . . . ?
C6A C7A C12A C11A 179.0(3) . . . . ?
C10A C11A C12A C7A 1.6(5) . . . . ?
C19A C11A C12A C7A -177.7(3) . . . . ?
N8B C7B C12B C11B -3.3(5) . . . . ?
C6B C7B C12B C11B 173.0(3) . . . . ?
C10B C11B C12B C7B 3.1(5) . . . . ?
C19B C11B C12B C7B -176.2(3) . . . . ?
N8A C9A C13A N14A 0.7(4) . . . . ?
C10A C9A C13A N14A -176.3(3) . . . . ?
N8A C9A C13A C18A 177.8(3) . . . . ?
C10A C9A C13A C18A 0.8(6) . . . . ?
N8B C9B C13B N14B 0.4(4) . . . . ?
C10B C9B C13B N14B -177.6(3) . . . . ?
N8B C9B C13B C18B 178.4(3) . . . . ?
C10B C9B C13B C18B 0.5(6) . . . . ?
N14A C15A C16A C17A 1.8(6) . . . . ?
N14B C15B C16B C17B 0.6(8) . . . . ?
C15A C16A C17A C18A -0.4(6) . . . . ?
C15B C16B C17B C18B -0.1(8) . . . . ?
C16A C17A C18A C13A -1.1(6) . . . . ?
N14A C13A C18A C17A 1.3(5) . . . . ?
C9A C13A C18A C17A -175.7(3) . . . . ?
N14B C13B C18B C17B 2.4(6) . . . . ?
C9B C13B C18B C17B -175.5(4) . . . . ?
C16B C17B C18B C13B -1.4(7) . . . . ?
C12A C11A C19A C20A 143.2(4) . . . . ?
C10A C11A C19A C20A -36.1(5) . . . . ?
C12A C11A C19A C24A -34.5(5) . . . . ?
C10A C11A C19A C24A 146.2(4) . . . . ?
C10B C11B C19B C20B 144.3(4) . . . . ?
C12B C11B C19B C20B -36.4(5) . . . . ?
C10B C11B C19B C24B -35.9(5) . . . . ?
C12B C11B C19B C24B 143.5(4) . . . . ?
C24A C19A C20A C21A 2.1(6) . . . . ?
C11A C19A C20A C21A -175.6(4) . . . . ?
C24B C19B C20B C21B 1.1(6) . . . . ?
C11B C19B C20B C21B -179.0(4) . . . . ?
C19A C20A C21A C22A -1.3(6) . . . . ?
C19B C20B C21B C22B -1.8(6) . . . . ?
C20A C21A C22A C23A -0.6(6) . . . . ?
C20A C21A C22A C25A 177.8(4) . . . . ?
C20B C21B C22B C23B 1.4(6) . . . . ?
C20B C21B C22B C25B -177.1(4) . . . . ?
C21A C22A C23A C24A 1.8(6) . . . . ?
C25A C22A C23A C24A -176.6(4) . . . . ?
C21B C22B C23B C24B -0.5(6) . . . . ?
C25B C22B C23B C24B 178.1(4) . . . . ?
C22A C23A C24A C19A -1.1(6) . . . . ?
C20A C19A C24A C23A -0.9(6) . . . . ?
C11A C19A C24A C23A 176.8(4) . . . . ?
C20B C19B C24B C23B -0.2(6) . . . . ?
C11B C19B C24B C23B 179.9(4) . . . . ?
C22B C23B C24B C19B -0.1(6) . . . . ?
C23A C22A C25A C26A 146.1(4) . . . . ?
C21A C22A C25A C26A -32.3(6) . . . . ?
C23A C22A C25A C30A -31.8(5) . . . . ?
C21A C22A C25A C30A 149.8(4) . . . . ?
C23B C22B C25B C30B -26.4(6) . . . . ?
C21B C22B C25B C30B 152.1(4) . . . . ?
C23B C22B C25B C26B 154.5(4) . . . . ?
C21B C22B C25B C26B -27.0(6) . . . . ?
C30A C25A C26A C27A 1.1(6) . . . . ?
C22A C25A C26A C27A -176.8(4) . . . . ?
C30B C25B C26B C27B -1.3(6) . . . . ?
C22B C25B C26B C27B 177.8(4) . . . . ?
C25A C26A C27A C28A -0.6(6) . . . . ?
C25B C26B C27B C28B 0.6(6) . . . . ?
C26A C27A C28A C29A -0.2(6) . . . . ?
C26B C27B C28B C29B -0.1(6) . . . . ?
C27A C28A C29A C30A 0.5(6) . . . . ?
C27B C28B C29B C30B 0.2(6) . . . . ?
C26A C25A C30A C29A -0.8(6) . . . . ?
C22A C25A C30A C29A 177.1(4) . . . . ?
C28A C29A C30A C25A 0.0(6) . . . . ?
C28B C29B C30B C25B -0.9(6) . . . . ?
C26B C25B C30B C29B 1.5(6) . . . . ?
C22B C25B C30B C29B -177.7(4) . . . . ?
C3A C2A N1A C6A -1.1(5) . . . . ?
C3A C2A N1A Ru1 -178.6(3) . . . . ?
C5A C6A N1A C2A -0.3(5) . . . . ?
C7A C6A N1A C2A -179.6(3) . . . . ?
C5A C6A N1A Ru1 177.6(3) . . . . ?
C7A C6A N1A Ru1 -1.7(4) . . . . ?
N8B Ru1 N1A C2A 3.1(3) . . . . ?
N8A Ru1 N1A C2A -179.2(3) . . . . ?
N1B Ru1 N1A C2A 82.1(3) . . . . ?
N14A Ru1 N1A C2A 178.6(3) . . . . ?
N14B Ru1 N1A C2A -76.0(3) . . . . ?
N8B Ru1 N1A C6A -174.6(2) . . . . ?
N8A Ru1 N1A C6A 3.2(2) . . . . ?
N1B Ru1 N1A C6A -95.5(2) . . . . ?
N14A Ru1 N1A C6A 1.0(4) . . . . ?
N14B Ru1 N1A C6A 106.4(2) . . . . ?
C3B C2B N1B C6B -0.6(6) . . . . ?
C3B C2B N1B Ru1 -179.6(3) . . . . ?
C5B C6B N1B C2B -0.9(5) . . . . ?
C7B C6B N1B C2B 177.5(3) . . . . ?
C5B C6B N1B Ru1 178.2(3) . . . . ?
C7B C6B N1B Ru1 -3.4(4) . . . . ?
N8B Ru1 N1B C2B -176.5(3) . . . . ?
N8A Ru1 N1B C2B 3.8(3) . . . . ?
N1A Ru1 N1B C2B 82.9(3) . . . . ?
N14A Ru1 N1B C2B -75.2(3) . . . . ?
N14B Ru1 N1B C2B -177.3(3) . . . . ?
N8B Ru1 N1B C6B 4.4(2) . . . . ?
N8A Ru1 N1B C6B -175.2(2) . . . . ?
N1A Ru1 N1B C6B -96.2(2) . . . . ?
N14A Ru1 N1B C6B 105.8(2) . . . . ?
N14B Ru1 N1B C6B 3.7(5) . . . . ?
C12A C7A N8A C9A -0.3(5) . . . . ?
C6A C7A N8A C9A 179.2(3) . . . . ?
C12A C7A N8A Ru1 -174.9(2) . . . . ?
C6A C7A N8A Ru1 4.6(4) . . . . ?
C10A C9A N8A C7A 2.2(5) . . . . ?
C13A C9A N8A C7A -175.0(3) . . . . ?
C10A C9A N8A Ru1 176.8(2) . . . . ?
C13A C9A N8A Ru1 -0.5(4) . . . . ?
N8B Ru1 N8A C7A 76(3) . . . . ?
N1A Ru1 N8A C7A -4.4(2) . . . . ?
N1B Ru1 N8A C7A 84.1(2) . . . . ?
N14A Ru1 N8A C7A 174.8(3) . . . . ?
N14B Ru1 N8A C7A -95.5(2) . . . . ?
N8B Ru1 N8A C9A -99(3) . . . . ?
N1A Ru1 N8A C9A -179.0(3) . . . . ?
N1B Ru1 N8A C9A -90.6(3) . . . . ?
N14A Ru1 N8A C9A 0.2(2) . . . . ?
N14B Ru1 N8A C9A 89.8(3) . . . . ?
C10B C9B N8B C7B 2.5(5) . . . . ?
C13B C9B N8B C7B -175.5(3) . . . . ?
C10B C9B N8B Ru1 -178.3(3) . . . . ?
C13B C9B N8B Ru1 3.6(4) . . . . ?
C12B C7B N8B C9B 0.4(5) . . . . ?
C6B C7B N8B C9B -176.3(3) . . . . ?
C12B C7B N8B Ru1 -178.7(2) . . . . ?
C6B C7B N8B Ru1 4.5(4) . . . . ?
N8A Ru1 N8B C9B -176(35) . . . . ?
N1A Ru1 N8B C9B -96.1(3) . . . . ?
N1B Ru1 N8B C9B 175.8(3) . . . . ?
N14A Ru1 N8B C9B 85.6(3) . . . . ?
N14B Ru1 N8B C9B -4.4(3) . . . . ?
N8A Ru1 N8B C7B 3(3) . . . . ?
N1A Ru1 N8B C7B 83.1(3) . . . . ?
N1B Ru1 N8B C7B -5.0(2) . . . . ?
N14A Ru1 N8B C7B -95.2(3) . . . . ?
N14B Ru1 N8B C7B 174.8(3) . . . . ?
C16A C15A N14A C13A -1.7(5) . . . . ?
C16A C15A N14A Ru1 175.8(3) . . . . ?
C18A C13A N14A C15A 0.1(5) . . . . ?
C9A C13A N14A C15A 177.3(3) . . . . ?
C18A C13A N14A Ru1 -177.7(3) . . . . ?
C9A C13A N14A Ru1 -0.6(4) . . . . ?
N8B Ru1 N14A C15A 0.3(3) . . . . ?
N8A Ru1 N14A C15A -177.4(3) . . . . ?
N1A Ru1 N14A C15A -175.2(3) . . . . ?
N1B Ru1 N14A C15A -79.2(3) . . . . ?
N14B Ru1 N14A C15A 79.1(3) . . . . ?
N8B Ru1 N14A C13A 178.0(2) . . . . ?
N8A Ru1 N14A C13A 0.2(2) . . . . ?
N1A Ru1 N14A C13A 2.4(4) . . . . ?
N1B Ru1 N14A C13A 98.4(2) . . . . ?
N14B Ru1 N14A C13A -103.3(2) . . . . ?
C16B C15B N14B C13B 0.4(7) . . . . ?
C16B C15B N14B Ru1 -179.6(4) . . . . ?
C18B C13B N14B C15B -1.9(6) . . . . ?
C9B C13B N14B C15B 176.2(3) . . . . ?
C18B C13B N14B Ru1 178.1(3) . . . . ?
C9B C13B N14B Ru1 -3.8(4) . . . . ?
N8B Ru1 N14B C15B -175.6(4) . . . . ?
N8A Ru1 N14B C15B 4.0(4) . . . . ?
N1A Ru1 N14B C15B -75.7(4) . . . . ?
N1B Ru1 N14B C15B -174.9(3) . . . . ?
N14A Ru1 N14B C15B 83.0(4) . . . . ?
N8B Ru1 N14B C13B 4.3(2) . . . . ?
N8A Ru1 N14B C13B -176.0(2) . . . . ?
N1A Ru1 N14B C13B 104.2(3) . . . . ?
N1B Ru1 N14B C13B 5.1(5) . . . . ?
N14A Ru1 N14B C13B -97.0(3) . . . . ?
O60 O61 O62 O61 -16(100) . . . 3_666 ?
O60 O61 O62 O60 180.000(3) . . . 3_666 ?
O61 O60 O62 O61 180.000(5) . . . 3_666 ?
O61 O60 O62 O60 -160(100) . . . 3_666 ?
